data_4516485
loop_
_publ_author_name
'Tahir, Muhammad Nawaz'
'Shafiq, Zahid'
'Shad, Hazoor Ahmad'
Zia-ur-Rehman,
'Karim, Abdul'
'Naseer, Muhammad Moazzam'

_publ_section_title
;
 Polymorphism in a Sulfamethoxazole Derivative: Coexistence of Five
 Polymorphs in Methanol at Room Temperature
;
_journal_issue 10
_journal_name_full 'Crystal Growth &amp; Design'
_journal_page_first 4750
_journal_paper_doi 10.1021/acs.cgd.5b01126
_journal_volume 15
_journal_year 2015
_chemical_formula_iupac 'C21 H17 N3 O4 S'
_chemical_formula_moiety 'C21 H17 N3 O4 S'
_chemical_formula_sum 'C21 H17 N3 O4 S'
_chemical_formula_weight 407.43
_chemical_name_systematic
;
1-[(E)-({4-[(5-methyl-1,2-oxazol-3-yl)sulfamoyl]phenyl}iminio)methyl]
naphthalen-2-olate
;
_space_group_crystal_system triclinic
_space_group_IT_number 2
_space_group_name_Hall '-P 1'
_space_group_name_H-M_alt 'P -1'
_atom_sites_solution_hydrogens geom
_atom_sites_solution_primary direct
_atom_sites_solution_secondary difmap
_audit_creation_method SHELXL-2014/7
_cell_angle_alpha 90.949(2)
_cell_angle_beta 106.494(1)
_cell_angle_gamma 94.680(2)
_cell_formula_units_Z 4
_cell_length_a 10.9669(5)
_cell_length_b 11.6578(6)
_cell_length_c 15.8105(8)
_cell_measurement_reflns_used 6344
_cell_measurement_temperature 296(2)
_cell_measurement_theta_max 27.000
_cell_measurement_theta_min 1.334
_cell_volume 1930.06(17)
_computing_cell_refinement 'SAINT (Bruker, 2007)'
_computing_data_collection 'APEX2 (Bruker, 2007)'
_computing_data_reduction 'SAINT (Bruker, 2007)'
_computing_molecular_graphics 'ORTEP-3 for Windows (Farrugia, 1997) and PLATON (Spek, 2009)'
_computing_publication_material
;
WinGX (Farrugia, 1999) and PLATON (Spek, 2009)
;
_computing_structure_refinement 'SHELXL97 (Sheldrick, 2008)'
_computing_structure_solution 'SHELXS97 (Sheldrick, 2008)'
_diffrn_ambient_temperature 296(2)
_diffrn_detector_area_resol_mean 7.80
_diffrn_measured_fraction_theta_full 0.999
_diffrn_measured_fraction_theta_max 0.999
_diffrn_measurement_device_type 'Bruker Kappa APEXII CCD'
_diffrn_measurement_method \w
_diffrn_radiation_monochromator graphite
_diffrn_radiation_source 'fine-focus sealed tube'
_diffrn_radiation_type MoK\a
_diffrn_radiation_wavelength 0.71073
_diffrn_reflns_av_R_equivalents 0.0269
_diffrn_reflns_av_unetI/netI 0.0292
_diffrn_reflns_limit_h_max 13
_diffrn_reflns_limit_h_min -13
_diffrn_reflns_limit_k_max 14
_diffrn_reflns_limit_k_min -14
_diffrn_reflns_limit_l_max 20
_diffrn_reflns_limit_l_min -20
_diffrn_reflns_number 31207
_diffrn_reflns_theta_full 27.00
_diffrn_reflns_theta_max 27.00
_diffrn_reflns_theta_min 1.344
_diffrn_standards_number 0
_exptl_absorpt_coefficient_mu 0.202
_exptl_absorpt_correction_T_max 0.955
_exptl_absorpt_correction_T_min 0.930
_exptl_absorpt_correction_type multi-scan
_exptl_absorpt_process_details '(SADABS; Bruker, 2005)'
_exptl_crystal_colour 'dark orange'
_exptl_crystal_density_diffrn 1.402
_exptl_crystal_density_method 'not measured'
_exptl_crystal_description rod
_exptl_crystal_F_000 848
_exptl_crystal_size_max 0.38
_exptl_crystal_size_mid 0.24
_exptl_crystal_size_min 0.22
_refine_diff_density_max 0.380
_refine_diff_density_min -0.397
_refine_diff_density_rms 0.039
_refine_ls_extinction_method none
_refine_ls_goodness_of_fit_ref 1.022
_refine_ls_hydrogen_treatment mixed
_refine_ls_matrix_type full
_refine_ls_number_parameters 531
_refine_ls_number_reflns 8413
_refine_ls_number_restraints 0
_refine_ls_restrained_S_all 1.022
_refine_ls_R_factor_all 0.0581
_refine_ls_R_factor_gt 0.0400
_refine_ls_shift/su_max 0.000
_refine_ls_shift/su_mean 0.000
_refine_ls_structure_factor_coef Fsqd
_refine_ls_weighting_details 'w=1/[\s^2^(Fo^2^)+(0.0497P)^2^+0.5330P] where P=(Fo^2^+2Fc^2^)/3'
_refine_ls_weighting_scheme calc
_refine_ls_wR_factor_gt 0.0979
_refine_ls_wR_factor_ref 0.1092
_reflns_number_gt 6344
_reflns_number_total 8413
_reflns_threshold_expression I>2\s(I)
_cod_data_source_file cg5b01126_si_006.cif
_cod_data_source_block 5
_cod_database_code 4516485
_shelx_shelxl_version_number 2014/7
_shelx_space_group_comment
;
The symmetry employed for this shelxl refinement is uniquely defined
by the following loop, which should always be used as a source of
symmetry information in preference to the above space-group names.
They are only intended as comments.
;
_shelxl_version_number 2014/6

loop_
_space_group_symop_operation_xyz
'x, y, z'
'-x, -y, -z'

loop_
_atom_site_label
_atom_site_type_symbol
_atom_site_fract_x
_atom_site_fract_y
_atom_site_fract_z
_atom_site_U_iso_or_equiv
_atom_site_adp_type
_atom_site_occupancy
_atom_site_site_symmetry_order
_atom_site_calc_flag
_atom_site_refinement_flags_posn
_atom_site_refinement_flags_adp
S1 S 0.88680(4) 0.39542(4) 0.34888(3) 0.04177(12) Uani 1 1 d . .
O1 O 0.59026(14) 0.01616(13) -0.10852(10) 0.0629(4) Uani 1 1 d . .
O2 O 0.85482(13) 0.50526(11) 0.31556(10) 0.0575(4) Uani 1 1 d . .
O3 O 1.01290(11) 0.38144(12) 0.40201(9) 0.0543(4) Uani 1 1 d . .
O4 O 0.70017(14) 0.11706(14) 0.50407(11) 0.0688(4) Uani 1 1 d . .
N1 N 0.75232(16) 0.06693(14) 0.04140(10) 0.0456(4) Uani 1 1 d . .
H1 H 0.680(2) 0.0745(17) -0.0004(14) 0.055 Uiso 1 1 d . U
N2 N 0.78739(14) 0.36240(13) 0.40611(10) 0.0445(4) Uani 1 1 d . .
H2A H 0.7353 0.4116 0.4111 0.053 Uiso 1 1 calc R U
N3 N 0.67385(16) 0.21805(16) 0.45717(13) 0.0633(5) Uani 1 1 d . .
C1 C 0.65194(18) -0.06774(17) -0.11819(13) 0.0481(4) Uani 1 1 d . .
C2 C 0.6080(2) -0.14187(19) -0.19599(14) 0.0604(6) Uani 1 1 d . .
H2 H 0.5346 -0.1272 -0.2397 0.072 Uiso 1 1 calc R U
C3 C 0.6709(2) -0.23175(19) -0.20666(14) 0.0613(6) Uani 1 1 d . .
H3 H 0.6395 -0.2778 -0.2581 0.074 Uiso 1 1 calc R U
C4 C 0.78411(19) -0.26064(17) -0.14282(13) 0.0492(5) Uani 1 1 d . .
C5 C 0.8454(2) -0.35784(18) -0.15556(15) 0.0605(6) Uani 1 1 d . .
H5 H 0.8117 -0.4040 -0.2068 0.073 Uiso 1 1 calc R U
C6 C 0.9521(2) -0.38593(19) -0.09523(17) 0.0650(6) Uani 1 1 d . .
H6 H 0.9910 -0.4510 -0.1046 0.078 Uiso 1 1 calc R U
C7 C 1.0028(2) -0.31712(19) -0.01961(16) 0.0625(6) Uani 1 1 d . .
H7 H 1.0766 -0.3357 0.0219 0.075 Uiso 1 1 calc R U
C8 C 0.9454(2) -0.22133(18) -0.00504(14) 0.0549(5) Uani 1 1 d . .
H8 H 0.9814 -0.1760 0.0464 0.066 Uiso 1 1 calc R U
C9 C 0.83449(17) -0.19014(15) -0.06531(12) 0.0423(4) Uani 1 1 d . .
C10 C 0.76732(17) -0.09095(15) -0.05243(12) 0.0418(4) Uani 1 1 d . .
C11 C 0.81031(18) -0.02104(16) 0.02402(12) 0.0445(4) Uani 1 1 d . .
H11 H 0.8850 -0.0375 0.0656 0.053 Uiso 1 1 calc R U
C12 C 0.78946(17) 0.14147(15) 0.11676(11) 0.0405(4) Uani 1 1 d . .
C13 C 0.90808(17) 0.14470(16) 0.17804(12) 0.0441(4) Uani 1 1 d . .
H13 H 0.9676 0.0958 0.1707 0.053 Uiso 1 1 calc R U
C14 C 0.93782(16) 0.22097(16) 0.25029(12) 0.0421(4) Uani 1 1 d . .
H14 H 1.0171 0.2230 0.2922 0.050 Uiso 1 1 calc R U
C15 C 0.84949(16) 0.29414(14) 0.26012(11) 0.0365(4) Uani 1 1 d . .
C16 C 0.73010(18) 0.28968(17) 0.19914(12) 0.0483(5) Uani 1 1 d . .
H16 H 0.6702 0.3380 0.2066 0.058 Uiso 1 1 calc R U
C17 C 0.70069(19) 0.21387(17) 0.12786(12) 0.0504(5) Uani 1 1 d . .
H17 H 0.6207 0.2109 0.0867 0.060 Uiso 1 1 calc R U
C18 C 0.78316(17) 0.25814(17) 0.44712(12) 0.0438(4) Uani 1 1 d . .
C19 C 0.88114(18) 0.18787(18) 0.48480(13) 0.0500(5) Uani 1 1 d . .
H19 H 0.9665 0.1986 0.4857 0.060 Uiso 1 1 calc R U
C20 C 0.8244(2) 0.10215(18) 0.51898(13) 0.0541(5) Uani 1 1 d . .
C21 C 0.8680(2) -0.0003(2) 0.56858(17) 0.0735(7) Uani 1 1 d . .
H21A H 0.8356 -0.0685 0.5315 0.110 Uiso 1 1 calc R U
H21B H 0.8371 -0.0040 0.6196 0.110 Uiso 1 1 calc R U
H21C H 0.9596 0.0049 0.5869 0.110 Uiso 1 1 calc R U
S2 S 0.26524(4) 0.07372(4) 0.72643(3) 0.04082(12) Uani 1 1 d . .
O5 O 0.54354(12) 0.42588(11) 0.36462(9) 0.0501(3) Uani 1 1 d . .
O6 O 0.29298(14) -0.03860(11) 0.70664(9) 0.0544(3) Uani 1 1 d . .
O7 O 0.14101(12) 0.09636(12) 0.73071(9) 0.0521(3) Uani 1 1 d . .
O8 O 0.42741(14) 0.32377(13) 0.98648(10) 0.0649(4) Uani 1 1 d . .
N4 N 0.39145(14) 0.37348(13) 0.45903(9) 0.0375(3) Uani 1 1 d . .
H4A H 0.4555(18) 0.3563(16) 0.4432(12) 0.045 Uiso 1 1 d . U
N5 N 0.36471(15) 0.10910(14) 0.82240(10) 0.0467(4) Uani 1 1 d . .
H5A H 0.4242 0.0646 0.8426 0.056 Uiso 1 1 calc R U
N6 N 0.45315(16) 0.22191(16) 0.94806(11) 0.0575(4) Uani 1 1 d . .
C22 C 0.47131(16) 0.50062(15) 0.32745(11) 0.0383(4) Uani 1 1 d . .
C23 C 0.49695(18) 0.56441(17) 0.25708(13) 0.0493(5) Uani 1 1 d . .
H23 H 0.5667 0.5494 0.2375 0.059 Uiso 1 1 calc R U
C24 C 0.42235(19) 0.64543(18) 0.21881(13) 0.0528(5) Uani 1 1 d . .
H24 H 0.4420 0.6847 0.1730 0.063 Uiso 1 1 calc R U
C25 C 0.31405(17) 0.67436(16) 0.24513(12) 0.0428(4) Uani 1 1 d . .
C26 C 0.2430(2) 0.76512(19) 0.20660(14) 0.0597(5) Uani 1 1 d . .
H26 H 0.2673 0.8074 0.1638 0.072 Uiso 1 1 calc R U
C27 C 0.1394(2) 0.7915(2) 0.23121(15) 0.0653(6) Uani 1 1 d . .
H27 H 0.0939 0.8524 0.2062 0.078 Uiso 1 1 calc R U
C28 C 0.1019(2) 0.7276(2) 0.29332(14) 0.0597(6) Uani 1 1 d . .
H28 H 0.0291 0.7440 0.3085 0.072 Uiso 1 1 calc R U
C29 C 0.17027(18) 0.64024(17) 0.33313(12) 0.0477(4) Uani 1 1 d . .
H29 H 0.1434 0.5988 0.3753 0.057 Uiso 1 1 calc R U
C30 C 0.27990(15) 0.61204(14) 0.31156(10) 0.0353(4) Uani 1 1 d . .
C31 C 0.35921(15) 0.52298(14) 0.35363(10) 0.0331(3) Uani 1 1 d . .
C32 C 0.32702(15) 0.45763(14) 0.41800(11) 0.0363(4) Uani 1 1 d . .
H32 H 0.2545 0.4742 0.4336 0.044 Uiso 1 1 calc R U
C33 C 0.35944(15) 0.30506(14) 0.52348(10) 0.0345(4) Uani 1 1 d . .
C34 C 0.25976(16) 0.32669(15) 0.55733(11) 0.0381(4) Uani 1 1 d . .
H34 H 0.2112 0.3879 0.5376 0.046 Uiso 1 1 calc R U
C35 C 0.23294(15) 0.25695(15) 0.62047(11) 0.0381(4) Uani 1 1 d . .
H35 H 0.1664 0.2714 0.6437 0.046 Uiso 1 1 calc R U
C36 C 0.30461(15) 0.16576(14) 0.64926(11) 0.0358(4) Uani 1 1 d . .
C37 C 0.40486(17) 0.14435(16) 0.61623(12) 0.0440(4) Uani 1 1 d . .
H37 H 0.4533 0.0831 0.6361 0.053 Uiso 1 1 calc R U
C38 C 0.43237(17) 0.21442(16) 0.55359(12) 0.0438(4) Uani 1 1 d . .
H38 H 0.5001 0.2009 0.5314 0.053 Uiso 1 1 calc R U
C39 C 0.36207(16) 0.20505(16) 0.87475(11) 0.0409(4) Uani 1 1 d . .
C40 C 0.27679(19) 0.29115(17) 0.86207(13) 0.0511(5) Uani 1 1 d . .
H40 H 0.2047 0.2971 0.8147 0.061 Uiso 1 1 calc R U
C41 C 0.32224(19) 0.36240(18) 0.93296(14) 0.0525(5) Uani 1 1 d . .
C42 C 0.2821(3) 0.4707(2) 0.96284(19) 0.0794(7) Uani 1 1 d . .
H42A H 0.3535 0.5281 0.9784 0.119 Uiso 1 1 calc R U
H42B H 0.2518 0.4567 1.0134 0.119 Uiso 1 1 calc R U
H42C H 0.2149 0.4975 0.9161 0.119 Uiso 1 1 calc R U

loop_
_atom_site_aniso_label
_atom_site_aniso_U_11
_atom_site_aniso_U_22
_atom_site_aniso_U_33
_atom_site_aniso_U_23
_atom_site_aniso_U_13
_atom_site_aniso_U_12
S1 0.0351(2) 0.0442(3) 0.0454(3) -0.0062(2) 0.01111(19) 0.00266(18)
O1 0.0616(9) 0.0631(9) 0.0578(9) -0.0050(7) 0.0017(7) 0.0271(7)
O2 0.0626(9) 0.0391(7) 0.0737(10) -0.0020(7) 0.0240(7) 0.0058(6)
O3 0.0334(7) 0.0686(9) 0.0557(8) -0.0133(7) 0.0061(6) 0.0005(6)
O4 0.0574(9) 0.0716(10) 0.0873(12) 0.0232(9) 0.0324(8) 0.0162(8)
N1 0.0536(10) 0.0470(9) 0.0353(8) -0.0013(7) 0.0107(7) 0.0068(8)
N2 0.0409(8) 0.0514(9) 0.0458(9) -0.0011(7) 0.0171(7) 0.0138(7)
N3 0.0492(10) 0.0690(12) 0.0810(13) 0.0214(10) 0.0291(9) 0.0178(9)
C1 0.0501(11) 0.0469(11) 0.0464(11) 0.0009(9) 0.0115(9) 0.0075(9)
C2 0.0579(13) 0.0619(14) 0.0493(12) -0.0071(10) -0.0051(10) 0.0115(10)
C3 0.0633(13) 0.0581(13) 0.0526(12) -0.0158(10) 0.0017(10) 0.0050(11)
C4 0.0538(11) 0.0434(11) 0.0497(11) -0.0024(9) 0.0141(9) 0.0034(9)
C5 0.0690(14) 0.0486(12) 0.0637(14) -0.0116(10) 0.0193(11) 0.0047(10)
C6 0.0672(14) 0.0504(13) 0.0817(17) 0.0027(12) 0.0249(13) 0.0172(11)
C7 0.0580(13) 0.0609(14) 0.0677(14) 0.0068(12) 0.0125(11) 0.0194(11)
C8 0.0568(12) 0.0569(13) 0.0483(11) -0.0003(9) 0.0090(9) 0.0113(10)
C9 0.0446(10) 0.0423(10) 0.0407(10) 0.0029(8) 0.0135(8) 0.0031(8)
C10 0.0455(10) 0.0423(10) 0.0376(9) 0.0016(8) 0.0121(8) 0.0036(8)
C11 0.0493(10) 0.0459(11) 0.0390(10) 0.0041(8) 0.0132(8) 0.0048(8)
C12 0.0510(10) 0.0397(10) 0.0321(9) 0.0036(7) 0.0142(8) 0.0031(8)
C13 0.0425(10) 0.0465(11) 0.0469(11) -0.0015(8) 0.0176(8) 0.0083(8)
C14 0.0351(9) 0.0481(11) 0.0423(10) -0.0013(8) 0.0099(7) 0.0049(8)
C15 0.0372(9) 0.0383(9) 0.0346(9) 0.0022(7) 0.0114(7) 0.0029(7)
C16 0.0481(11) 0.0492(11) 0.0450(11) -0.0015(9) 0.0057(8) 0.0184(9)
C17 0.0493(11) 0.0544(12) 0.0402(10) 0.0004(9) -0.0014(8) 0.0146(9)
C18 0.0381(9) 0.0558(12) 0.0387(10) -0.0071(8) 0.0120(8) 0.0093(8)
C19 0.0392(10) 0.0591(12) 0.0488(11) -0.0042(9) 0.0069(8) 0.0095(9)
C20 0.0520(12) 0.0583(13) 0.0488(12) -0.0048(10) 0.0076(9) 0.0130(10)
C21 0.0786(16) 0.0621(15) 0.0729(16) 0.0079(12) 0.0082(13) 0.0140(12)
S2 0.0401(2) 0.0424(3) 0.0393(2) 0.01213(19) 0.00987(18) 0.00272(18)
O5 0.0398(7) 0.0525(8) 0.0628(9) 0.0116(7) 0.0192(6) 0.0135(6)
O6 0.0692(9) 0.0391(7) 0.0549(8) 0.0095(6) 0.0181(7) 0.0035(6)
O7 0.0385(7) 0.0624(9) 0.0553(8) 0.0190(7) 0.0131(6) 0.0023(6)
O8 0.0627(9) 0.0711(10) 0.0553(9) -0.0078(8) 0.0066(7) 0.0117(8)
N4 0.0347(7) 0.0426(8) 0.0358(8) 0.0063(6) 0.0110(6) 0.0032(6)
N5 0.0471(9) 0.0540(10) 0.0378(8) 0.0107(7) 0.0062(7) 0.0178(7)
N6 0.0556(10) 0.0654(11) 0.0455(10) -0.0022(8) 0.0020(8) 0.0172(9)
C22 0.0347(9) 0.0387(9) 0.0400(9) 0.0006(7) 0.0096(7) -0.0002(7)
C23 0.0432(10) 0.0601(12) 0.0507(11) 0.0058(9) 0.0242(9) 0.0014(9)
C24 0.0540(11) 0.0626(13) 0.0451(11) 0.0168(10) 0.0209(9) -0.0027(10)
C25 0.0422(10) 0.0462(10) 0.0371(9) 0.0068(8) 0.0072(8) 0.0003(8)
C26 0.0684(14) 0.0602(13) 0.0479(12) 0.0218(10) 0.0106(10) 0.0088(11)
C27 0.0713(15) 0.0658(14) 0.0550(13) 0.0157(11) 0.0045(11) 0.0308(12)
C28 0.0533(12) 0.0755(15) 0.0521(12) 0.0085(11) 0.0112(10) 0.0288(11)
C29 0.0458(10) 0.0570(12) 0.0425(10) 0.0087(9) 0.0133(8) 0.0132(9)
C30 0.0341(8) 0.0373(9) 0.0304(8) -0.0001(7) 0.0037(7) -0.0006(7)
C31 0.0308(8) 0.0368(9) 0.0297(8) 0.0008(7) 0.0064(6) -0.0015(7)
C32 0.0325(8) 0.0403(9) 0.0348(9) 0.0022(7) 0.0080(7) 0.0010(7)
C33 0.0335(8) 0.0365(9) 0.0305(8) 0.0032(7) 0.0054(7) -0.0017(7)
C34 0.0387(9) 0.0376(9) 0.0382(9) 0.0083(7) 0.0093(7) 0.0088(7)
C35 0.0330(8) 0.0457(10) 0.0361(9) 0.0063(8) 0.0097(7) 0.0063(7)
C36 0.0352(8) 0.0364(9) 0.0327(9) 0.0071(7) 0.0056(7) 0.0000(7)
C37 0.0421(10) 0.0448(10) 0.0475(11) 0.0118(8) 0.0133(8) 0.0137(8)
C38 0.0386(9) 0.0506(11) 0.0473(11) 0.0099(9) 0.0182(8) 0.0102(8)
C39 0.0385(9) 0.0511(11) 0.0362(9) 0.0154(8) 0.0143(8) 0.0059(8)
C40 0.0463(11) 0.0582(12) 0.0486(11) 0.0103(10) 0.0107(9) 0.0127(9)
C41 0.0504(11) 0.0541(12) 0.0587(13) 0.0102(10) 0.0236(10) 0.0072(9)
C42 0.0852(18) 0.0637(15) 0.098(2) -0.0037(14) 0.0385(15) 0.0118(13)

loop_
_atom_type_symbol
_atom_type_description
_atom_type_scat_dispersion_real
_atom_type_scat_dispersion_imag
_atom_type_scat_source
C C 0.0033 0.0016 'International Tables Vol C Tables 4.2.6.8 and 6.1.1.4'
H H 0.0000 0.0000 'International Tables Vol C Tables 4.2.6.8 and 6.1.1.4'
N N 0.0061 0.0033 'International Tables Vol C Tables 4.2.6.8 and 6.1.1.4'
O O 0.0106 0.0060 'International Tables Vol C Tables 4.2.6.8 and 6.1.1.4'
S S 0.1246 0.1234 'International Tables Vol C Tables 4.2.6.8 and 6.1.1.4'

loop_
_geom_angle_atom_site_label_1
_geom_angle_atom_site_label_2
_geom_angle_atom_site_label_3
_geom_angle
O3 S1 O2 119.99(9)
O3 S1 N2 108.69(8)
O2 S1 N2 104.45(8)
O3 S1 C15 107.81(8)
O2 S1 C15 108.72(8)
N2 S1 C15 106.41(8)
C20 O4 N3 108.79(15)
C11 N1 C12 127.72(17)
C11 N1 H1 112.1(13)
C12 N1 H1 120.1(13)
C18 N2 S1 122.87(12)
C18 N2 H2A 118.6
S1 N2 H2A 118.6
C18 N3 O4 104.71(15)
O1 C1 C2 120.14(18)
O1 C1 C10 121.41(18)
C2 C1 C10 118.45(17)
C3 C2 C1 120.91(19)
C3 C2 H2 119.5
C1 C2 H2 119.5
C2 C3 C4 123.15(19)
C2 C3 H3 118.4
C4 C3 H3 118.4
C5 C4 C9 119.57(19)
C5 C4 C3 121.32(19)
C9 C4 C3 119.11(18)
C6 C5 C4 121.6(2)
C6 C5 H5 119.2
C4 C5 H5 119.2
C5 C6 C7 119.3(2)
C5 C6 H6 120.3
C7 C6 H6 120.3
C8 C7 C6 120.6(2)
C8 C7 H7 119.7
C6 C7 H7 119.7
C7 C8 C9 121.7(2)
C7 C8 H8 119.1
C9 C8 H8 119.1
C8 C9 C4 117.14(17)
C8 C9 C10 124.23(17)
C4 C9 C10 118.63(17)
C11 C10 C1 119.25(17)
C11 C10 C9 120.99(17)
C1 C10 C9 119.72(16)
N1 C11 C10 124.27(18)
N1 C11 H11 117.9
C10 C11 H11 117.9
C13 C12 C17 120.19(16)
C13 C12 N1 123.01(16)
C17 C12 N1 116.80(16)
C12 C13 C14 119.60(16)
C12 C13 H13 120.2
C14 C13 H13 120.2
C15 C14 C13 119.83(17)
C15 C14 H14 120.1
C13 C14 H14 120.1
C14 C15 C16 120.40(16)
C14 C15 S1 120.80(13)
C16 C15 S1 118.79(13)
C17 C16 C15 119.66(17)
C17 C16 H16 120.2
C15 C16 H16 120.2
C16 C17 C12 120.30(17)
C16 C17 H17 119.9
C12 C17 H17 119.9
N3 C18 N2 117.50(16)
N3 C18 C19 112.07(18)
N2 C18 C19 130.36(17)
C20 C19 C18 104.64(18)
C20 C19 H19 127.7
C18 C19 H19 127.7
C19 C20 O4 109.79(18)
C19 C20 C21 134.6(2)
O4 C20 C21 115.6(2)
C20 C21 H21A 109.5
C20 C21 H21B 109.5
H21A C21 H21B 109.5
C20 C21 H21C 109.5
H21A C21 H21C 109.5
H21B C21 H21C 109.5
O6 S2 O7 121.46(8)
O6 S2 N5 104.51(8)
O7 S2 N5 107.42(8)
O6 S2 C36 107.49(8)
O7 S2 C36 107.46(8)
N5 S2 C36 107.86(8)
C41 O8 N6 108.92(15)
C32 N4 C33 126.08(15)
C32 N4 H4A 117.4(13)
C33 N4 H4A 116.4(13)
C39 N5 S2 125.60(12)
C39 N5 H5A 117.2
S2 N5 H5A 117.2
C39 N6 O8 104.54(15)
O5 C22 C23 120.90(16)
O5 C22 C31 121.22(15)
C23 C22 C31 117.88(16)
C24 C23 C22 121.12(17)
C24 C23 H23 119.4
C22 C23 H23 119.4
C23 C24 C25 123.04(17)
C23 C24 H24 118.5
C25 C24 H24 118.5
C30 C25 C26 119.95(17)
C30 C25 C24 119.04(16)
C26 C25 C24 121.00(17)
C27 C26 C25 120.75(19)
C27 C26 H26 119.6
C25 C26 H26 119.6
C26 C27 C28 119.66(19)
C26 C27 H27 120.2
C28 C27 H27 120.2
C29 C28 C27 121.0(2)
C29 C28 H28 119.5
C27 C28 H28 119.5
C28 C29 C30 121.31(18)
C28 C29 H29 119.3
C30 C29 H29 119.3
C29 C30 C25 117.24(16)
C29 C30 C31 123.99(15)
C25 C30 C31 118.77(15)
C32 C31 C22 119.41(15)
C32 C31 C30 120.53(15)
C22 C31 C30 120.04(14)
N4 C32 C31 125.17(16)
N4 C32 H32 117.4
C31 C32 H32 117.4
C34 C33 C38 120.11(15)
C34 C33 N4 122.12(15)
C38 C33 N4 117.77(15)
C35 C34 C33 119.58(15)
C35 C34 H34 120.2
C33 C34 H34 120.2
C34 C35 C36 120.08(16)
C34 C35 H35 120.0
C36 C35 H35 120.0
C35 C36 C37 120.59(15)
C35 C36 S2 119.66(13)
C37 C36 S2 119.73(13)
C38 C37 C36 119.42(16)
C38 C37 H37 120.3
C36 C37 H37 120.3
C37 C38 C33 120.22(16)
C37 C38 H38 119.9
C33 C38 H38 119.9
N6 C39 N5 116.75(16)
N6 C39 C40 112.23(18)
N5 C39 C40 131.01(17)
C41 C40 C39 104.69(18)
C41 C40 H40 127.7
C39 C40 H40 127.7
C40 C41 O8 109.61(18)
C40 C41 C42 134.2(2)
O8 C41 C42 116.1(2)
C41 C42 H42A 109.5
C41 C42 H42B 109.5
H42A C42 H42B 109.5
C41 C42 H42C 109.5
H42A C42 H42C 109.5
H42B C42 H42C 109.5

loop_
_geom_bond_atom_site_label_1
_geom_bond_atom_site_label_2
_geom_bond_distance
S1 O3 1.4234(13)
S1 O2 1.4251(14)
S1 N2 1.6305(15)
S1 C15 1.7525(17)
O1 C1 1.265(2)
O4 C20 1.341(2)
O4 N3 1.408(2)
N1 C11 1.315(2)
N1 C12 1.405(2)
N1 H1 0.89(2)
N2 C18 1.391(2)
N2 H2A 0.8600
N3 C18 1.304(2)
C1 C2 1.433(3)
C1 C10 1.440(3)
C2 C3 1.334(3)
C2 H2 0.9300
C3 C4 1.429(3)
C3 H3 0.9300
C4 C5 1.404(3)
C4 C9 1.411(3)
C5 C6 1.351(3)
C5 H5 0.9300
C6 C7 1.378(3)
C6 H6 0.9300
C7 C8 1.373(3)
C7 H7 0.9300
C8 C9 1.395(3)
C8 H8 0.9300
C9 C10 1.462(2)
C10 C11 1.389(2)
C11 H11 0.9300
C12 C13 1.381(3)
C12 C17 1.385(3)
C13 C14 1.382(2)
C13 H13 0.9300
C14 C15 1.381(2)
C14 H14 0.9300
C15 C16 1.385(2)
C16 C17 1.367(3)
C16 H16 0.9300
C17 H17 0.9300
C18 C19 1.406(3)
C19 C20 1.336(3)
C19 H19 0.9300
C20 C21 1.477(3)
C21 H21A 0.9600
C21 H21B 0.9600
C21 H21C 0.9600
S2 O6 1.4179(14)
S2 O7 1.4286(13)
S2 N5 1.6213(16)
S2 C36 1.7588(16)
O5 C22 1.264(2)
O8 C41 1.339(2)
O8 N6 1.410(2)
N4 C32 1.325(2)
N4 C33 1.408(2)
N4 H4A 0.847(19)
N5 C39 1.387(2)
N5 H5A 0.8600
N6 C39 1.297(2)
C22 C23 1.429(2)
C22 C31 1.445(2)
C23 C24 1.338(3)
C23 H23 0.9300
C24 C25 1.428(3)
C24 H24 0.9300
C25 C30 1.405(2)
C25 C26 1.409(3)
C26 C27 1.356(3)
C26 H26 0.9300
C27 C28 1.375(3)
C27 H27 0.9300
C28 C29 1.368(3)
C28 H28 0.9300
C29 C30 1.401(2)
C29 H29 0.9300
C30 C31 1.456(2)
C31 C32 1.388(2)
C32 H32 0.9300
C33 C34 1.385(2)
C33 C38 1.386(2)
C34 C35 1.378(2)
C34 H34 0.9300
C35 C36 1.380(2)
C35 H35 0.9300
C36 C37 1.382(2)
C37 C38 1.377(2)
C37 H37 0.9300
C38 H38 0.9300
C39 C40 1.406(3)
C40 C41 1.334(3)
C40 H40 0.9300
C41 C42 1.484(3)
C42 H42A 0.9600
C42 H42B 0.9600
C42 H42C 0.9600

loop_
_geom_hbond_atom_site_label_D
_geom_hbond_atom_site_label_H
_geom_hbond_atom_site_label_A
_geom_hbond_distance_DH
_geom_hbond_distance_HA
_geom_hbond_distance_DA
_geom_hbond_angle_DHA
_geom_hbond_site_symmetry_A
N1 H1 O1 0.89(2) 1.80(2) 2.553(2) 140.5(18) .
N2 H2A O5 0.86 2.04 2.7336(18) 136.7 .
C17 H17 N6 0.93 2.44 3.336(2) 161.6 1_554
C19 H19 O3 0.93 2.62 3.088(3) 111.9 .
N4 H4A O5 0.847(19) 1.929(19) 2.5810(19) 132.9(17) .
N5 H5A O1 0.86 1.90 2.725(2) 160.0 1_556
C34 H34 O3 0.93 2.58 3.213(2) 125.9 1_455
C38 H38 O4 0.93 2.61 3.514(2) 163.1 .
C38 H38 N3 0.93 2.50 3.408(2) 164.5 .

loop_
_geom_torsion_atom_site_label_1
_geom_torsion_atom_site_label_2
_geom_torsion_atom_site_label_3
_geom_torsion_atom_site_label_4
_geom_torsion
O3 S1 N2 C18 -53.62(16)
O2 S1 N2 C18 177.18(14)
C15 S1 N2 C18 62.25(16)
C20 O4 N3 C18 -0.4(2)
O1 C1 C2 C3 -179.0(2)
C10 C1 C2 C3 1.3(3)
C1 C2 C3 C4 0.2(4)
C2 C3 C4 C5 178.2(2)
C2 C3 C4 C9 -1.4(3)
C9 C4 C5 C6 0.0(3)
C3 C4 C5 C6 -179.7(2)
C4 C5 C6 C7 -0.5(4)
C5 C6 C7 C8 0.5(4)
C6 C7 C8 C9 0.2(3)
C7 C8 C9 C4 -0.7(3)
C7 C8 C9 C10 178.40(19)
C5 C4 C9 C8 0.6(3)
C3 C4 C9 C8 -179.73(19)
C5 C4 C9 C10 -178.52(18)
C3 C4 C9 C10 1.1(3)
O1 C1 C10 C11 1.3(3)
C2 C1 C10 C11 -179.03(18)
O1 C1 C10 C9 178.82(18)
C2 C1 C10 C9 -1.5(3)
C8 C9 C10 C11 -1.3(3)
C4 C9 C10 C11 177.78(17)
C8 C9 C10 C1 -178.78(18)
C4 C9 C10 C1 0.3(3)
C12 N1 C11 C10 -179.98(17)
C1 C10 C11 N1 0.0(3)
C9 C10 C11 N1 -177.50(17)
C11 N1 C12 C13 12.1(3)
C11 N1 C12 C17 -167.99(18)
C17 C12 C13 C14 -0.3(3)
N1 C12 C13 C14 179.62(16)
C12 C13 C14 C15 -0.7(3)
C13 C14 C15 C16 1.5(3)
C13 C14 C15 S1 -177.60(14)
O3 S1 C15 C14 -1.64(17)
O2 S1 C15 C14 129.91(15)
N2 S1 C15 C14 -118.09(15)
O3 S1 C15 C16 179.20(15)
O2 S1 C15 C16 -49.25(17)
N2 S1 C15 C16 62.74(16)
C14 C15 C16 C17 -1.3(3)
S1 C15 C16 C17 177.85(15)
C15 C16 C17 C12 0.3(3)
C13 C12 C17 C16 0.5(3)
N1 C12 C17 C16 -179.39(17)
O4 N3 C18 N2 -176.85(15)
O4 N3 C18 C19 0.4(2)
S1 N2 C18 N3 -150.89(15)
S1 N2 C18 C19 32.5(3)
N3 C18 C19 C20 -0.3(2)
N2 C18 C19 C20 176.52(18)
C18 C19 C20 O4 0.0(2)
C18 C19 C20 C21 -179.1(2)
N3 O4 C20 C19 0.2(2)
N3 O4 C20 C21 179.50(18)
O6 S2 N5 C39 -170.33(15)
O7 S2 N5 C39 -40.07(17)
C36 S2 N5 C39 75.49(16)
C41 O8 N6 C39 -0.5(2)
O5 C22 C23 C24 -178.51(18)
C31 C22 C23 C24 2.5(3)
C22 C23 C24 C25 0.4(3)
C23 C24 C25 C30 -2.9(3)
C23 C24 C25 C26 176.0(2)
C30 C25 C26 C27 -1.7(3)
C24 C25 C26 C27 179.3(2)
C25 C26 C27 C28 -1.2(4)
C26 C27 C28 C29 2.4(4)
C27 C28 C29 C30 -0.6(3)
C28 C29 C30 C25 -2.3(3)
C28 C29 C30 C31 177.74(18)
C26 C25 C30 C29 3.4(3)
C24 C25 C30 C29 -177.67(17)
C26 C25 C30 C31 -176.62(17)
C24 C25 C30 C31 2.3(3)
O5 C22 C31 C32 -3.0(2)
C23 C22 C31 C32 176.05(16)
O5 C22 C31 C30 178.09(16)
C23 C22 C31 C30 -2.9(2)
C29 C30 C31 C32 1.6(3)
C25 C30 C31 C32 -178.43(15)
C29 C30 C31 C22 -179.49(16)
C25 C30 C31 C22 0.5(2)
C33 N4 C32 C31 -178.98(15)
C22 C31 C32 N4 -0.2(3)
C30 C31 C32 N4 178.77(15)
C32 N4 C33 C34 -6.1(3)
C32 N4 C33 C38 174.56(17)
C38 C33 C34 C35 -0.6(3)
N4 C33 C34 C35 -179.87(15)
C33 C34 C35 C36 -0.4(3)
C34 C35 C36 C37 0.9(3)
C34 C35 C36 S2 -177.33(13)
O6 S2 C36 C35 145.90(14)
O7 S2 C36 C35 13.61(17)
N5 S2 C36 C35 -101.92(15)
O6 S2 C36 C37 -32.38(17)
O7 S2 C36 C37 -164.66(14)
N5 S2 C36 C37 79.80(16)
C35 C36 C37 C38 -0.5(3)
S2 C36 C37 C38 177.78(14)
C36 C37 C38 C33 -0.5(3)
C34 C33 C38 C37 1.0(3)
N4 C33 C38 C37 -179.65(16)
O8 N6 C39 N5 179.52(15)
O8 N6 C39 C40 0.3(2)
S2 N5 C39 N6 -177.10(14)
S2 N5 C39 C40 2.0(3)
N6 C39 C40 C41 0.1(2)
N5 C39 C40 C41 -179.03(18)
C39 C40 C41 O8 -0.4(2)
C39 C40 C41 C42 179.3(2)
N6 O8 C41 C40 0.6(2)
N6 O8 C41 C42 -179.16(18)
